data_7029966
loop_
_publ_author_name
'Chen, Chao'
'Chen, Wanzhi'
'Qiu, Huayu'

_publ_section_title
;
 Synthesis of [PdL(NH3)2](PF6)2 (L =
 1,1'-di(alkyl)-3,3'-methylenediimidazolin-2,2'-diylidene) complexes and
 their reactivities towards N-donors.
;
_journal_issue 43
_journal_name_full 'Dalton transactions (Cambridge, England : 2003)'
_journal_page_first 13405
_journal_page_last 13412
_journal_paper_doi 10.1039/c2dt31739g
_journal_volume 41
_journal_year 2012
_chemical_formula_sum 'C15 H27 F12 N9 P2 Pd'
_chemical_formula_weight 729.80
_chemical_name_systematic
;
?
;
_space_group_IT_number 2
_symmetry_cell_setting triclinic
_symmetry_space_group_name_Hall '-P 1'
_symmetry_space_group_name_H-M 'P -1'
_atom_sites_solution_hydrogens geom
_atom_sites_solution_primary direct
_atom_sites_solution_secondary difmap
_audit_creation_method SHELXL-97
_cell_angle_alpha 87.178(4)
_cell_angle_beta 83.506(4)
_cell_angle_gamma 72.214(4)
_cell_formula_units_Z 2
_cell_length_a 9.4130(5)
_cell_length_b 11.0655(5)
_cell_length_c 13.8876(6)
_cell_measurement_reflns_used 5289
_cell_measurement_temperature 293(2)
_cell_measurement_theta_max 29.6464
_cell_measurement_theta_min 2.8395
_cell_volume 1368.39(12)
_computing_cell_refinement 'Bruker FRAMBO'
_computing_data_collection 'Bruker FRAMBO'
_computing_data_reduction 'Bruker SAINT'
_computing_molecular_graphics 'Bruker SHELXTL'
_computing_publication_material 'Bruker SHELXTL'
_computing_structure_refinement 'SHELXL-97 (Sheldrick, 1997)'
_computing_structure_solution 'SHELXS-97 (Sheldrick, 1990)'
_diffrn_ambient_temperature 293(2)
_diffrn_measured_fraction_theta_full 0.998
_diffrn_measured_fraction_theta_max 0.998
_diffrn_measurement_device_type 'multiwire proportional'
_diffrn_measurement_method 'phi and omega scans'
_diffrn_radiation_monochromator graphite
_diffrn_radiation_source 'fine-focus sealed tube'
_diffrn_radiation_type MoK\a
_diffrn_radiation_wavelength 0.71073
_diffrn_reflns_av_R_equivalents 0.0289
_diffrn_reflns_av_sigmaI/netI 0.0374
_diffrn_reflns_limit_h_max 11
_diffrn_reflns_limit_h_min -11
_diffrn_reflns_limit_k_max 13
_diffrn_reflns_limit_k_min -12
_diffrn_reflns_limit_l_max 16
_diffrn_reflns_limit_l_min -16
_diffrn_reflns_number 10615
_diffrn_reflns_theta_full 25.01
_diffrn_reflns_theta_max 25.01
_diffrn_reflns_theta_min 2.85
_exptl_absorpt_coefficient_mu 0.901
_exptl_absorpt_correction_T_max 0.8196
_exptl_absorpt_correction_T_min 0.7259
_exptl_absorpt_correction_type multi-scan
_exptl_absorpt_process_details sadabs
_exptl_crystal_colour yellow
_exptl_crystal_density_diffrn 1.771
_exptl_crystal_density_method 'not measured'
_exptl_crystal_description block
_exptl_crystal_F_000 728
_exptl_crystal_size_max 0.38
_exptl_crystal_size_mid 0.26
_exptl_crystal_size_min 0.23
_refine_diff_density_max 0.456
_refine_diff_density_min -0.502
_refine_diff_density_rms 0.077
_refine_ls_extinction_method none
_refine_ls_goodness_of_fit_ref 1.045
_refine_ls_hydrogen_treatment constr
_refine_ls_matrix_type full
_refine_ls_number_parameters 356
_refine_ls_number_reflns 4825
_refine_ls_number_restraints 0
_refine_ls_restrained_S_all 1.045
_refine_ls_R_factor_all 0.0434
_refine_ls_R_factor_gt 0.0344
_refine_ls_shift/su_max 0.001
_refine_ls_shift/su_mean 0.000
_refine_ls_structure_factor_coef Fsqd
_refine_ls_weighting_details 'calc w=1/[\s^2^(Fo^2^)+(0.0366P)^2^+1.0866P] where P=(Fo^2^+2Fc^2^)/3'
_refine_ls_weighting_scheme calc
_refine_ls_wR_factor_gt 0.0783
_refine_ls_wR_factor_ref 0.0842
_reflns_number_gt 4172
_reflns_number_total 4825
_reflns_threshold_expression >2sigma(I)
_cod_data_source_file c2dt31739g.txt
_cod_data_source_block 10
_cod_depositor_comments
;
The following automatic conversions were performed:

'_symmetry_cell_setting' value 'Triclinic' changed to 'triclinic'
according to
/usr/data/users/saulius/automatic-downloads/retrospective/RSC/lib/dictionaries/cif_core.dic
dictionary named 'cif_core.dic' version 2.4.2 from 2011-04-26.

Automatic conversion script
Id: cif_fix_values 2281 2013-09-26 08:29:07Z andrius 
;
_cod_original_cell_volume 1368.39(11)
_cod_original_sg_symbol_H-M P-1
_cod_database_code 7029966

loop_
_symmetry_equiv_pos_as_xyz
'x, y, z'
'-x, -y, -z'

loop_
_atom_site_label
_atom_site_type_symbol
_atom_site_fract_x
_atom_site_fract_y
_atom_site_fract_z
_atom_site_U_iso_or_equiv
_atom_site_adp_type
_atom_site_occupancy
_atom_site_symmetry_multiplicity
_atom_site_calc_flag
_atom_site_refinement_flags
F10 F 0.9484(4) 0.2531(3) 0.7543(2) 0.1022(10) Uani 1 1 d .
Pd1 Pd 0.60357(3) 0.81046(2) 0.693446(17) 0.03243(10) Uani 1 1 d .
P2 P 0.93290(11) 0.34170(10) 0.84331(7) 0.0449(2) Uani 1 1 d .
P1 P 0.23413(11) 0.75091(9) 0.54852(7) 0.0464(2) Uani 1 1 d .
N1 N 0.7266(3) 0.7848(3) 0.56090(19) 0.0387(7) Uani 1 1 d .
C4 C 0.4629(4) 0.8375(3) 0.8143(2) 0.0363(8) Uani 1 1 d .
N4 N 0.6303(3) 0.6185(3) 0.6710(2) 0.0404(7) Uani 1 1 d .
H4A H 0.6751 0.5707 0.7198 0.048 Uiso 1 1 calc R
H4B H 0.5401 0.6067 0.6693 0.048 Uiso 1 1 calc R
N6 N 0.4420(3) 1.0774(3) 0.7279(2) 0.0386(7) Uani 1 1 d .
C3 C 0.5784(4) 0.9925(3) 0.7083(2) 0.0351(7) Uani 1 1 d .
N8 N 0.4592(3) 0.7777(3) 0.9000(2) 0.0442(7) Uani 1 1 d .
N7 N 0.3364(3) 0.9392(3) 0.8205(2) 0.0398(7) Uani 1 1 d .
N5 N 0.6764(3) 1.0569(3) 0.7115(2) 0.0381(7) Uani 1 1 d .
C7 C 0.6024(4) 1.1825(3) 0.7331(3) 0.0467(9) Uani 1 1 d .
H7 H 0.6463 1.2462 0.7388 0.056 Uiso 1 1 calc R
F9 F 0.0980(3) 0.7007(3) 0.5881(2) 0.0891(9) Uani 1 1 d .
C1 C 0.7571(4) 0.6723(3) 0.5266(2) 0.0417(8) Uani 1 1 d .
F3 F 1.1021(3) 0.3350(3) 0.8157(2) 0.0786(8) Uani 1 1 d .
N3 N 0.7191(4) 0.5824(3) 0.5822(2) 0.0501(8) Uani 1 1 d .
H3 H 0.7481 0.5046 0.5642 0.060 Uiso 1 1 calc R
F7 F 0.3676(3) 0.8039(3) 0.5099(2) 0.0919(9) Uani 1 1 d .
F1 F 0.8841(3) 0.4633(3) 0.7767(2) 0.0937(9) Uani 1 1 d .
F5 F 0.7641(3) 0.3475(3) 0.8690(3) 0.1050(11) Uani 1 1 d .
F2 F 0.9241(4) 0.4293(3) 0.9295(2) 0.0939(10) Uani 1 1 d .
F4 F 0.9828(4) 0.2197(3) 0.9104(2) 0.0953(10) Uani 1 1 d .
N2 N 0.7662(4) 0.8760(3) 0.4962(2) 0.0586(9) Uani 1 1 d .
H2A H 0.8076 0.8544 0.4386 0.070 Uiso 1 1 calc R
H2B H 0.7488 0.9526 0.5147 0.070 Uiso 1 1 calc R
C9 C 0.3096(4) 1.0362(3) 0.7451(3) 0.0438(9) Uani 1 1 d .
H9A H 0.2912 1.0022 0.6863 0.053 Uiso 1 1 calc R
H9B H 0.2228 1.1071 0.7655 0.053 Uiso 1 1 calc R
C6 C 0.8403(4) 0.9995(4) 0.7055(3) 0.0497(10) Uani 1 1 d .
H6A H 0.8885 1.0585 0.6730 0.060 Uiso 1 1 calc R
H6B H 0.8688 0.9234 0.6670 0.060 Uiso 1 1 calc R
F6 F 0.3450(4) 0.6188(3) 0.5762(3) 0.1090(11) Uani 1 1 d .
C10 C 0.2572(4) 0.9412(4) 0.9105(3) 0.0520(10) Uani 1 1 d .
H10 H 0.1677 1.0011 0.9327 0.062 Uiso 1 1 calc R
C8 C 0.4561(4) 1.1949(3) 0.7441(3) 0.0459(9) Uani 1 1 d .
H8 H 0.3785 1.2687 0.7597 0.055 Uiso 1 1 calc R
F8 F 0.2332(4) 0.6974(3) 0.4460(2) 0.1012(10) Uani 1 1 d .
F12 F 0.2378(4) 0.7993(3) 0.6524(2) 0.1108(12) Uani 1 1 d .
F13 F 0.1219(4) 0.8808(3) 0.5218(3) 0.1105(12) Uani 1 1 d .
C12 C 0.5813(5) 0.6717(4) 0.9331(3) 0.0557(10) Uani 1 1 d .
H12A H 0.6363 0.6219 0.8778 0.067 Uiso 1 1 calc R
H12B H 0.5391 0.6172 0.9765 0.067 Uiso 1 1 calc R
C11 C 0.3340(5) 0.8407(4) 0.9595(3) 0.0565(11) Uani 1 1 d .
H11 H 0.3077 0.8171 1.0226 0.068 Uiso 1 1 calc R
C2 C 0.8394(5) 0.6320(4) 0.4299(3) 0.0634(12) Uani 1 1 d .
H2D H 0.7928 0.6904 0.3810 0.095 Uiso 1 1 calc R
H2E H 0.8369 0.5484 0.4167 0.095 Uiso 1 1 calc R
H2F H 0.9417 0.6313 0.4296 0.095 Uiso 1 1 calc R
C15 C 0.2925(6) 0.5552(4) 0.8188(3) 0.0652(12) Uani 1 1 d .
C16 C 0.1363(6) 0.6268(5) 0.8358(4) 0.0782(14) Uani 1 1 d .
H16A H 0.0909 0.6363 0.7762 0.117 Uiso 1 1 calc R
H16B H 0.1273 0.7091 0.8596 0.117 Uiso 1 1 calc R
H16C H 0.0865 0.5829 0.8829 0.117 Uiso 1 1 calc R
N9 N 0.4154(6) 0.4998(5) 0.8043(4) 0.0974(15) Uani 1 1 d .
C13 C 0.6856(6) 0.7158(5) 0.9839(4) 0.0935(18) Uani 1 1 d .
H13A H 0.7304 0.7673 0.9404 0.140 Uiso 1 1 calc R
H13B H 0.7627 0.6439 1.0053 0.140 Uiso 1 1 calc R
H13C H 0.6316 0.7650 1.0388 0.140 Uiso 1 1 calc R
C5 C 0.8938(5) 0.9665(5) 0.8026(3) 0.0706(13) Uani 1 1 d .
H5A H 0.8657 1.0416 0.8410 0.106 Uiso 1 1 calc R
H5B H 1.0011 0.9310 0.7957 0.106 Uiso 1 1 calc R
H5C H 0.8495 0.9055 0.8340 0.106 Uiso 1 1 calc R

loop_
_atom_site_aniso_label
_atom_site_aniso_U_11
_atom_site_aniso_U_22
_atom_site_aniso_U_33
_atom_site_aniso_U_23
_atom_site_aniso_U_13
_atom_site_aniso_U_12
F10 0.123(3) 0.111(3) 0.089(2) -0.0382(19) -0.0087(19) -0.056(2)
Pd1 0.03132(15) 0.02714(15) 0.03727(15) -0.00381(10) -0.00254(10) -0.00638(10)
P2 0.0373(5) 0.0430(6) 0.0517(5) -0.0029(4) -0.0046(4) -0.0080(4)
P1 0.0503(6) 0.0400(6) 0.0523(6) -0.0016(4) -0.0088(5) -0.0170(4)
N1 0.0444(16) 0.0323(16) 0.0391(15) -0.0031(12) 0.0009(13) -0.0125(13)
C4 0.0366(18) 0.0307(18) 0.0413(18) -0.0012(15) -0.0054(15) -0.0091(14)
N4 0.0406(16) 0.0304(16) 0.0484(16) -0.0016(13) -0.0003(14) -0.0093(13)
N6 0.0376(15) 0.0302(16) 0.0462(16) -0.0031(12) -0.0046(13) -0.0073(12)
C3 0.0363(18) 0.0342(19) 0.0343(16) -0.0035(14) -0.0021(14) -0.0100(15)
N8 0.0472(18) 0.0381(17) 0.0442(16) 0.0035(13) -0.0023(14) -0.0097(14)
N7 0.0328(15) 0.0378(17) 0.0459(16) -0.0033(13) -0.0003(13) -0.0072(13)
N5 0.0378(15) 0.0351(16) 0.0421(15) -0.0071(12) 0.0003(13) -0.0128(13)
C7 0.058(2) 0.032(2) 0.054(2) -0.0065(16) -0.0022(19) -0.0207(17)
F9 0.0777(18) 0.097(2) 0.109(2) 0.0137(18) -0.0080(16) -0.0538(17)
C1 0.043(2) 0.040(2) 0.0400(18) -0.0048(16) -0.0047(16) -0.0088(16)
F3 0.0423(13) 0.083(2) 0.106(2) -0.0151(16) 0.0043(13) -0.0144(13)
N3 0.064(2) 0.0323(17) 0.0477(17) -0.0114(14) 0.0045(16) -0.0070(15)
F7 0.0803(19) 0.110(2) 0.100(2) -0.0073(18) 0.0110(16) -0.0572(18)
F1 0.0814(19) 0.083(2) 0.106(2) 0.0399(17) -0.0252(17) -0.0095(16)
F5 0.0458(15) 0.110(3) 0.156(3) 0.015(2) 0.0050(17) -0.0278(15)
F2 0.122(2) 0.086(2) 0.0674(16) -0.0337(15) 0.0029(16) -0.0219(18)
F4 0.101(2) 0.0648(19) 0.104(2) 0.0277(16) -0.0070(18) -0.0074(16)
N2 0.091(3) 0.050(2) 0.0402(17) -0.0027(15) 0.0068(17) -0.0322(19)
C9 0.0320(18) 0.037(2) 0.058(2) 0.0007(17) -0.0077(16) -0.0032(15)
C6 0.0370(19) 0.058(3) 0.056(2) -0.0135(19) 0.0040(18) -0.0189(18)
F6 0.094(2) 0.065(2) 0.157(3) 0.0202(19) -0.043(2) -0.0011(17)
C10 0.037(2) 0.058(3) 0.055(2) -0.007(2) 0.0126(18) -0.0119(18)
C8 0.053(2) 0.0288(19) 0.052(2) -0.0046(16) -0.0007(18) -0.0069(16)
F8 0.155(3) 0.107(2) 0.0625(16) -0.0148(16) -0.0133(18) -0.068(2)
F12 0.179(3) 0.127(3) 0.0613(16) -0.0238(17) 0.0009(19) -0.100(3)
F13 0.088(2) 0.0609(19) 0.168(3) 0.032(2) -0.016(2) -0.0046(16)
C12 0.069(3) 0.041(2) 0.050(2) 0.0083(18) -0.011(2) -0.006(2)
C11 0.059(3) 0.059(3) 0.047(2) 0.000(2) 0.013(2) -0.018(2)
C2 0.082(3) 0.055(3) 0.049(2) -0.013(2) 0.010(2) -0.017(2)
C15 0.082(3) 0.047(3) 0.073(3) 0.005(2) -0.007(3) -0.031(3)
C16 0.084(4) 0.065(3) 0.081(3) 0.009(3) -0.004(3) -0.020(3)
N9 0.086(3) 0.078(3) 0.129(4) 0.007(3) -0.005(3) -0.030(3)
C13 0.090(4) 0.075(4) 0.110(4) -0.001(3) -0.050(3) -0.003(3)
C5 0.056(3) 0.071(3) 0.078(3) 0.001(2) -0.015(2) -0.007(2)

loop_
_atom_type_symbol
_atom_type_description
_atom_type_scat_dispersion_real
_atom_type_scat_dispersion_imag
_atom_type_scat_source
C C 0.0033 0.0016 'International Tables Vol C Tables 4.2.6.8 and 6.1.1.4'
H H 0.0000 0.0000 'International Tables Vol C Tables 4.2.6.8 and 6.1.1.4'
N N 0.0061 0.0033 'International Tables Vol C Tables 4.2.6.8 and 6.1.1.4'
F F 0.0171 0.0103 'International Tables Vol C Tables 4.2.6.8 and 6.1.1.4'
P P 0.1023 0.0942 'International Tables Vol C Tables 4.2.6.8 and 6.1.1.4'
Pd Pd -0.9988 1.0072 'International Tables Vol C Tables 4.2.6.8 and 6.1.1.4'

loop_
_geom_angle_atom_site_label_1
_geom_angle_atom_site_label_2
_geom_angle_atom_site_label_3
_geom_angle
C3 Pd1 C4 82.40(13)
C3 Pd1 N1 98.60(12)
C4 Pd1 N1 173.29(13)
C3 Pd1 N4 177.47(12)
C4 Pd1 N4 99.58(12)
N1 Pd1 N4 79.25(11)
F2 P2 F5 91.16(19)
F2 P2 F1 88.93(18)
F5 P2 F1 90.16(17)
F2 P2 F3 89.81(17)
F5 P2 F3 178.97(19)
F1 P2 F3 89.53(16)
F2 P2 F4 90.92(18)
F5 P2 F4 90.15(18)
F1 P2 F4 179.7(2)
F3 P2 F4 90.17(17)
F2 P2 F10 177.65(19)
F5 P2 F10 91.17(19)
F1 P2 F10 90.75(19)
F3 P2 F10 87.86(16)
F4 P2 F10 89.40(19)
F13 P1 F12 91.0(2)
F13 P1 F8 91.1(2)
F12 P1 F8 177.9(2)
F13 P1 F6 178.9(2)
F12 P1 F6 89.0(2)
F8 P1 F6 88.9(2)
F13 P1 F7 89.07(18)
F12 P1 F7 89.39(17)
F8 P1 F7 91.20(18)
F6 P1 F7 91.99(19)
F13 P1 F9 89.86(18)
F12 P1 F9 89.93(18)
F8 P1 F9 89.52(18)
F6 P1 F9 89.08(19)
F7 P1 F9 178.72(18)
C1 N1 N2 115.5(3)
C1 N1 Pd1 114.5(2)
N2 N1 Pd1 129.4(2)
N8 C4 N7 105.0(3)
N8 C4 Pd1 135.3(2)
N7 C4 Pd1 119.8(2)
N3 N4 Pd1 108.5(2)
C3 N6 C8 110.2(3)
C3 N6 C9 120.5(3)
C8 N6 C9 128.4(3)
N5 C3 N6 105.6(3)
N5 C3 Pd1 132.5(2)
N6 C3 Pd1 121.6(2)
C4 N8 C11 110.6(3)
C4 N8 C12 125.4(3)
C11 N8 C12 123.4(3)
C4 N7 C10 110.2(3)
C4 N7 C9 121.3(3)
C10 N7 C9 127.9(3)
C3 N5 C7 110.4(3)
C3 N5 C6 124.7(3)
C7 N5 C6 124.4(3)
C8 C7 N5 106.9(3)
N1 C1 N3 118.9(3)
N1 C1 C2 124.6(4)
N3 C1 C2 116.4(3)
C1 N3 N4 118.4(3)
N6 C9 N7 107.3(3)
N5 C6 C5 112.0(3)
C11 C10 N7 106.5(3)
C7 C8 N6 106.8(3)
N8 C12 C13 112.0(4)
C10 C11 N8 107.7(3)
N9 C15 C16 179.1(6)

loop_
_geom_bond_atom_site_label_1
_geom_bond_atom_site_label_2
_geom_bond_distance
F10 P2 1.581(3)
Pd1 C3 1.973(3)
Pd1 C4 1.992(3)
Pd1 N1 2.044(3)
Pd1 N4 2.097(3)
P2 F2 1.557(3)
P2 F5 1.571(3)
P2 F1 1.572(3)
P2 F3 1.575(3)
P2 F4 1.581(3)
P1 F13 1.558(3)
P1 F12 1.571(3)
P1 F8 1.571(3)
P1 F6 1.574(3)
P1 F7 1.574(3)
P1 F9 1.580(3)
N1 C1 1.291(4)
N1 N2 1.425(4)
C4 N8 1.335(4)
C4 N7 1.363(4)
N4 N3 1.411(4)
N6 C3 1.347(4)
N6 C8 1.378(4)
N6 C9 1.445(4)
C3 N5 1.333(4)
N8 C11 1.375(5)
N8 C12 1.467(5)
N7 C10 1.379(4)
N7 C9 1.448(4)
N5 C7 1.381(4)
N5 C6 1.472(4)
C7 C8 1.333(5)
C1 N3 1.339(5)
C1 C2 1.488(5)
C6 C5 1.483(6)
C10 C11 1.329(6)
C12 C13 1.478(7)
C15 N9 1.132(6)
C15 C16 1.440(7)
